data_7152954
loop_
_publ_author_name
'Sinha, Mantosh K.'
'Khoury, Kareem'
'Herdtweck, Eberhardt'
'D\"omling, Alexander'

_publ_section_title
;
 Various cyclization scaffolds by a truly Ugi 4-CR.
;
_journal_issue 29
_journal_name_full 'Organic &amp; biomolecular chemistry'
_journal_page_first 4792
_journal_page_last 4796
_journal_paper_doi 10.1039/c3ob40523k
_journal_volume 11
_journal_year 2013
_chemical_absolute_configuration syn
_chemical_formula_moiety 'C25 H29 N3 O2'
_chemical_formula_sum 'C25 H29 N3 O2'
_chemical_formula_weight 403.51
_chemical_name_systematic ?
_space_group_IT_number 19
_symmetry_cell_setting orthorhombic
_symmetry_Int_Tables_number 19
_symmetry_space_group_name_Hall 'P 2ac 2ab'
_symmetry_space_group_name_H-M 'P 21 21 21'
_atom_sites_solution_hydrogens difmap
_atom_sites_solution_primary direct
_atom_sites_solution_secondary difmap
_cell_angle_alpha 90
_cell_angle_beta 90
_cell_angle_gamma 90
_cell_formula_units_Z 4
_cell_length_a 7.9993(2)
_cell_length_b 12.1497(2)
_cell_length_c 21.7198(4)
_cell_measurement_reflns_used 9827
_cell_measurement_temperature 123(1)
_cell_measurement_theta_max 25.42
_cell_measurement_theta_min 1.88
_cell_volume 2110.93(7)
_computing_cell_refinement 'SAINT (Bruker, 2008b)'
_computing_data_collection 'APEX II Control Software (Bruker, 2008a)'
_computing_data_reduction 'SAINT (Bruker, 2008b)'
_computing_molecular_graphics 'PLATON (Spek, 2010)'
_computing_publication_material 'PLATON (Spek, 2010)'
_computing_structure_refinement 'SHELXL97 (Sheldrick, 1998)'
_computing_structure_solution 'SIR92 (Altomare, 1994)'
_diffrn_ambient_temperature 123(1)
_diffrn_detector ' CCD plate '
_diffrn_detector_area_resol_mean 16
_diffrn_measured_fraction_theta_full 1.000
_diffrn_measured_fraction_theta_max 1.000
_diffrn_measurement_device ' \k-geometry diffractometer '
_diffrn_measurement_device_type ' Bruker APEX-II CCD '
_diffrn_measurement_method ' phi- and omega-rotation '
_diffrn_radiation_monochromator graphite
_diffrn_radiation_source 'fine-focus sealed tube'
_diffrn_radiation_type 'Mo K\a'
_diffrn_radiation_wavelength 0.71073
_diffrn_reflns_av_R_equivalents 0.0172
_diffrn_reflns_av_sigmaI/netI 0.0066
_diffrn_reflns_limit_h_max 9
_diffrn_reflns_limit_h_min -9
_diffrn_reflns_limit_k_max 14
_diffrn_reflns_limit_k_min -14
_diffrn_reflns_limit_l_max 26
_diffrn_reflns_limit_l_min -26
_diffrn_reflns_number 47715
_diffrn_reflns_theta_full 25.42
_diffrn_reflns_theta_max 25.42
_diffrn_reflns_theta_min 1.88
_diffrn_standards_decay_% 0
_exptl_absorpt_coefficient_mu 0.081
_exptl_absorpt_correction_T_max 0.7452
_exptl_absorpt_correction_T_min 0.7029
_exptl_absorpt_correction_type multi-scan
_exptl_absorpt_process_details 'SADABS, Bruker, 2008b'
_exptl_crystal_colour colorless
_exptl_crystal_density_diffrn 1.270
_exptl_crystal_density_method none
_exptl_crystal_description fragment
_exptl_crystal_F_000 864
_exptl_crystal_size_max 0.64
_exptl_crystal_size_mid 0.61
_exptl_crystal_size_min 0.36
_refine_diff_density_max 0.174
_refine_diff_density_min -0.137
_refine_diff_density_rms 0.026
_refine_ls_abs_structure_details 'Flack H D (1983), Acta Cryst. A39, 876-881'
_refine_ls_abs_structure_Flack -0.1(8)
_refine_ls_extinction_coef 0.0069(5)
_refine_ls_extinction_expression Fc^*^=kFc[1+0.001xFc^2^\l^3^/sin(2\q)]^-1/4^
_refine_ls_extinction_method SHELXL
_refine_ls_goodness_of_fit_ref 1.064
_refine_ls_hydrogen_treatment refall
_refine_ls_matrix_type full
_refine_ls_number_parameters 388
_refine_ls_number_reflns 3904
_refine_ls_number_restraints 0
_refine_ls_restrained_S_all 1.064
_refine_ls_R_factor_all 0.0238
_refine_ls_R_factor_gt 0.0235
_refine_ls_shift/su_max 0.000
_refine_ls_shift/su_mean 0.000
_refine_ls_structure_factor_coef Fsqd
_refine_ls_weighting_details 'w=1/[\s^2^(Fo^2^)+(0.0256P)^2^+0.4759P] where P=(Fo^2^+2Fc^2^)/3'
_refine_ls_weighting_scheme sigma
_refine_ls_wR_factor_gt 0.0577
_refine_ls_wR_factor_ref 0.0581
_reflns_number_gt 3859
_reflns_number_total 3904
_reflns_threshold_expression I>2\s(I)
_cod_data_source_file c3ob40523k.txt
_cod_data_source_block product_15
_cod_depositor_comments
;
The following automatic conversions were performed:

'_symmetry_cell_setting' value 'Orthorhombic' changed to
'orthorhombic' according to
/home/saulius/struct/CIF-dictionaries/cif_core.dic dictionary named
'cif_core.dic' version 2.4.2 from 2011-04-26.

Automatic conversion script
Id: cif_fix_values 1891 2012-01-12 08:04:46Z andrius 
;
_cod_database_code 7152954

loop_
_symmetry_equiv_pos_site_id
_symmetry_equiv_pos_as_xyz
1 x,y,z
2 1/2-x,-y,1/2+z
3 1/2+x,1/2-y,-z
4 -x,1/2+y,1/2-z

loop_
_atom_site_aniso_label
_atom_site_aniso_U_11
_atom_site_aniso_U_22
_atom_site_aniso_U_33
_atom_site_aniso_U_23
_atom_site_aniso_U_13
_atom_site_aniso_U_12
O1 0.0267(4) 0.0212(4) 0.0249(4) -0.0057(3) 0.0036(3) 0.0007(4)
O2 0.0203(4) 0.0294(4) 0.0167(4) -0.0031(3) 0.0007(3) -0.0011(3)
N1 0.0177(5) 0.0207(5) 0.0172(4) -0.0025(4) -0.0005(4) -0.0018(4)
N2 0.0133(4) 0.0170(4) 0.0167(4) -0.0006(3) -0.0001(3) 0.0007(4)
N3 0.0133(4) 0.0290(5) 0.0172(5) -0.0028(4) 0.0042(4) -0.0006(4)
C1 0.0159(5) 0.0165(5) 0.0195(5) -0.0009(4) 0.0020(4) 0.0001(4)
C2 0.0183(5) 0.0174(5) 0.0194(5) 0.0013(4) 0.0050(4) -0.0039(4)
C3 0.0162(5) 0.0188(5) 0.0165(5) -0.0009(4) -0.0007(4) -0.0001(4)
C4 0.0155(5) 0.0241(6) 0.0291(7) -0.0039(5) 0.0018(5) 0.0007(5)
C5 0.0187(6) 0.0217(6) 0.0553(9) -0.0076(6) -0.0084(6) 0.0033(5)
C6 0.0311(7) 0.0227(6) 0.0426(8) 0.0072(6) -0.0143(6) -0.0026(5)
C7 0.0253(6) 0.0180(6) 0.0212(6) 0.0007(5) -0.0002(5) -0.0005(5)
C8 0.0127(5) 0.0179(5) 0.0172(5) -0.0002(4) -0.0005(4) 0.0005(4)
C9 0.0175(5) 0.0160(5) 0.0184(5) 0.0010(4) 0.0010(4) 0.0020(4)
C10 0.0138(5) 0.0278(6) 0.0211(6) -0.0034(5) -0.0006(4) -0.0029(4)
C11 0.0185(6) 0.0270(6) 0.0198(6) -0.0044(5) -0.0014(5) -0.0041(5)
C12 0.0210(6) 0.0284(6) 0.0220(6) -0.0039(5) -0.0055(5) 0.0024(5)
C13 0.0265(6) 0.0178(5) 0.0234(6) 0.0008(4) -0.0024(5) 0.0037(5)
C14 0.0296(6) 0.0238(6) 0.0252(6) 0.0035(5) -0.0027(5) -0.0021(5)
C15 0.0312(7) 0.0297(7) 0.0392(7) 0.0069(6) 0.0003(6) -0.0052(6)
C16 0.0382(8) 0.0354(7) 0.0437(8) 0.0065(6) 0.0162(7) 0.0007(6)
C17 0.0499(9) 0.0333(7) 0.0264(7) -0.0019(6) 0.0105(6) 0.0046(6)
C18 0.0358(7) 0.0245(6) 0.0261(6) -0.0021(5) -0.0015(6) 0.0028(6)
C19 0.0183(5) 0.0176(5) 0.0219(6) -0.0018(5) 0.0014(5) 0.0006(4)
C20 0.0206(6) 0.0161(5) 0.0232(6) 0.0052(4) -0.0013(4) -0.0007(4)
C21 0.0299(6) 0.0275(6) 0.0266(6) 0.0032(5) -0.0039(5) -0.0068(5)
C22 0.0325(7) 0.0387(8) 0.0417(8) 0.0074(6) -0.0133(6) -0.0154(6)
C23 0.0182(6) 0.0365(7) 0.0562(9) 0.0171(7) -0.0007(6) -0.0060(6)
C24 0.0254(7) 0.0270(6) 0.0388(7) 0.0110(6) 0.0079(6) 0.0037(5)
C25 0.0220(6) 0.0201(5) 0.0254(6) 0.0040(5) 0.0007(5) 0.0024(5)

loop_
_atom_site_label
_atom_site_type_symbol
_atom_site_thermal_displace_type
_atom_site_fract_x
_atom_site_fract_y
_atom_site_fract_z
_atom_site_occupancy
_atom_site_U_iso_or_equiv
O1 O Uani 0.10501(10) -0.00651(7) 0.25653(4) 1.000 0.0243(2)
O2 O Uani -0.03220(10) 0.28902(7) 0.51157(3) 1.000 0.0221(2)
N1 N Uani -0.06458(12) 0.14114(8) 0.27837(4) 1.000 0.0185(3)
N2 N Uani 0.08460(11) 0.22197(7) 0.35361(4) 1.000 0.0157(2)
N3 N Uani -0.19655(12) 0.23368(8) 0.43291(4) 1.000 0.0198(3)
C1 C Uani 0.15279(13) 0.10997(9) 0.34735(5) 1.000 0.0173(3)
C2 C Uani 0.06570(14) 0.07253(9) 0.28846(5) 1.000 0.0184(3)
C3 C Uani -0.08288(14) 0.22207(9) 0.32720(5) 1.000 0.0172(3)
C4 C Uani 0.34484(14) 0.11106(10) 0.34053(6) 1.000 0.0229(3)
C5 C Uani 0.40188(16) 0.00077(11) 0.36610(7) 1.000 0.0319(4)
C6 C Uani 0.28902(17) -0.01658(11) 0.42145(7) 1.000 0.0321(4)
C7 C Uani 0.11750(15) 0.02598(10) 0.40077(5) 1.000 0.0215(3)
C8 C Uani 0.09854(13) 0.27740(9) 0.41292(5) 1.000 0.0159(3)
C9 C Uani -0.04980(13) 0.26409(9) 0.45677(5) 1.000 0.0173(3)
C10 C Uani -0.21972(14) 0.18534(10) 0.37216(5) 1.000 0.0209(3)
C11 C Uani -0.18834(15) 0.12498(10) 0.23014(5) 1.000 0.0218(3)
C12 C Uani -0.19990(15) 0.22259(11) 0.18571(5) 1.000 0.0238(3)
C13 C Uani -0.04085(15) 0.24422(9) 0.15040(5) 1.000 0.0226(3)
C14 C Uani 0.09866(16) 0.28892(10) 0.17961(6) 1.000 0.0262(3)
C15 C Uani 0.24324(18) 0.31102(11) 0.14707(7) 1.000 0.0334(4)
C16 C Uani 0.25051(19) 0.29110(12) 0.08427(7) 1.000 0.0391(4)
C17 C Uani 0.1131(2) 0.24640(12) 0.05461(6) 1.000 0.0365(4)
C18 C Uani -0.03054(17) 0.22214(10) 0.08748(6) 1.000 0.0288(4)
C19 C Uani 0.12489(14) 0.40321(9) 0.40346(5) 1.000 0.0193(3)
C20 C Uani 0.30423(15) 0.43425(9) 0.39091(5) 1.000 0.0200(3)
C21 C Uani 0.39598(16) 0.49037(11) 0.43547(6) 1.000 0.0280(3)
C22 C Uani 0.55958(18) 0.52254(12) 0.42446(7) 1.000 0.0376(4)
C23 C Uani 0.63488(17) 0.49897(12) 0.36862(7) 1.000 0.0370(4)
C24 C Uani 0.54614(17) 0.44185(11) 0.32423(7) 1.000 0.0304(4)
C25 C Uani 0.38211(15) 0.40938(10) 0.33523(6) 1.000 0.0225(3)
H3 H Uiso -0.2840(18) 0.2325(11) 0.4573(6) 1.000 0.020(3)
H31 H Uiso -0.1100(14) 0.2946(10) 0.3110(5) 1.000 0.009(3)
H41 H Uiso 0.3753(17) 0.1235(11) 0.2980(7) 1.000 0.024(3)
H42 H Uiso 0.3877(17) 0.1724(11) 0.3664(6) 1.000 0.022(3)
H51 H Uiso 0.3812(18) -0.0583(12) 0.3351(7) 1.000 0.030(4)
H52 H Uiso 0.522(2) 0.0032(13) 0.3782(6) 1.000 0.037(4)
H61 H Uiso 0.3322(19) 0.0265(12) 0.4570(6) 1.000 0.031(4)
H62 H Uiso 0.282(2) -0.0915(14) 0.4343(7) 1.000 0.043(4)
H71 H Uiso 0.0605(18) 0.0610(11) 0.4351(7) 1.000 0.026(3)
H72 H Uiso 0.0512(18) -0.0338(12) 0.3843(6) 1.000 0.027(4)
H81 H Uiso 0.1966(15) 0.2494(10) 0.4343(5) 1.000 0.012(3)
H101 H Uiso -0.3293(17) 0.2080(10) 0.3560(6) 1.000 0.015(3)
H102 H Uiso -0.2172(17) 0.1032(11) 0.3747(6) 1.000 0.019(3)
H111 H Uiso -0.2980(19) 0.1143(11) 0.2486(6) 1.000 0.024(3)
H112 H Uiso -0.1565(17) 0.0570(11) 0.2076(6) 1.000 0.017(3)
H121 H Uiso -0.2913(17) 0.2074(11) 0.1569(6) 1.000 0.023(3)
H122 H Uiso -0.2330(17) 0.2865(12) 0.2081(6) 1.000 0.021(3)
H141 H Uiso 0.0960(17) 0.3067(12) 0.2231(7) 1.000 0.028(4)
H151 H Uiso 0.342(2) 0.3414(13) 0.1683(7) 1.000 0.036(4)
H161 H Uiso 0.350(2) 0.3067(14) 0.0622(7) 1.000 0.040(4)
H171 H Uiso 0.1187(19) 0.2328(14) 0.0100(8) 1.000 0.043(4)
H181 H Uiso -0.1267(19) 0.1928(13) 0.0681(7) 1.000 0.034(4)
H191 H Uiso 0.0523(18) 0.4282(11) 0.3683(6) 1.000 0.024(3)
H192 H Uiso 0.0884(18) 0.4407(11) 0.4407(6) 1.000 0.024(3)
H211 H Uiso 0.3446(18) 0.5057(12) 0.4744(7) 1.000 0.031(4)
H221 H Uiso 0.617(2) 0.5620(14) 0.4577(8) 1.000 0.045(5)
H231 H Uiso 0.747(2) 0.5223(13) 0.3598(7) 1.000 0.040(4)
H241 H Uiso 0.597(2) 0.4250(13) 0.2846(8) 1.000 0.040(4)
H251 H Uiso 0.323(2) 0.3711(12) 0.3040(7) 1.000 0.030(4)

loop_
_atom_type_symbol
_atom_type_description
_atom_type_scat_dispersion_real
_atom_type_scat_dispersion_imag
_atom_type_scat_source
O O 0.0106 0.0060 'International Tables Vol C Tables 4.2.6.8 and 6.1.1.4'
N N 0.0061 0.0033 'International Tables Vol C Tables 4.2.6.8 and 6.1.1.4'
H H 0.0000 0.0000 'International Tables Vol C Tables 4.2.6.8 and 6.1.1.4'
C C 0.0033 0.0016 'International Tables Vol C Tables 4.2.6.8 and 6.1.1.4'

loop_
_geom_angle_atom_site_label_1
_geom_angle_atom_site_label_2
_geom_angle_atom_site_label_3
_geom_angle
_geom_angle_publ_flag
C2 N1 C3 112.11(9) yes
C2 N1 C11 123.91(9) yes
C3 N1 C11 123.24(9) yes
C1 N2 C3 107.76(8) yes
C1 N2 C8 118.70(8) yes
C3 N2 C8 114.69(8) yes
C9 N3 C10 125.11(9) yes
C9 N3 H3 118.1(9) no
C10 N3 H3 116.0(9) no
N2 C1 C2 100.59(8) yes
C2 C1 C4 112.12(9) no
N2 C1 C4 111.70(9) yes
N2 C1 C7 117.75(9) yes
C4 C1 C7 104.79(9) no
C2 C1 C7 110.09(9) no
O1 C2 C1 126.21(10) yes
O1 C2 N1 126.09(10) yes
N1 C2 C1 107.69(9) yes
N1 C3 C10 109.86(9) yes
N1 C3 N2 101.19(8) yes
N2 C3 C10 113.91(9) yes
C1 C4 C5 104.84(10) no
C4 C5 C6 103.48(10) no
C5 C6 C7 104.67(11) no
C1 C7 C6 105.94(10) no
N2 C8 C9 116.22(9) yes
N2 C8 C19 110.32(9) yes
C9 C8 C19 106.92(9) no
O2 C9 N3 122.79(10) yes
N3 C9 C8 118.00(9) yes
O2 C9 C8 119.02(9) yes
N3 C10 C3 111.65(9) yes
N1 C11 C12 112.97(10) yes
C11 C12 C13 113.84(10) no
C12 C13 C18 120.95(11) no
C12 C13 C14 120.78(10) no
C14 C13 C18 118.26(11) no
C13 C14 C15 120.87(12) no
C14 C15 C16 120.29(13) no
C15 C16 C17 119.52(14) no
C16 C17 C18 120.15(13) no
C13 C18 C17 120.88(12) no
C8 C19 C20 113.47(9) no
C19 C20 C21 119.87(10) no
C21 C20 C25 118.27(11) no
C19 C20 C25 121.86(10) no
C20 C21 C22 121.03(12) no
C21 C22 C23 120.23(13) no
C22 C23 C24 119.41(13) no
C23 C24 C25 120.43(13) no
C20 C25 C24 120.62(12) no
N1 C3 H31 111.8(7) no
N2 C3 H31 110.4(7) no
C10 C3 H31 109.6(7) no
C1 C4 H41 110.1(8) no
C1 C4 H42 107.2(8) no
C5 C4 H41 114.3(8) no
C5 C4 H42 110.5(8) no
H41 C4 H42 109.6(11) no
C4 C5 H51 109.7(9) no
C4 C5 H52 111.1(9) no
C6 C5 H51 109.6(9) no
C6 C5 H52 111.6(8) no
H51 C5 H52 111.0(12) no
C5 C6 H61 109.6(8) no
C5 C6 H62 113.5(9) no
C7 C6 H61 111.1(9) no
C7 C6 H62 110.8(10) no
H61 C6 H62 107.2(12) no
C1 C7 H71 111.5(8) no
C1 C7 H72 108.2(8) no
C6 C7 H71 110.0(9) no
C6 C7 H72 110.2(9) no
H71 C7 H72 110.8(12) no
N2 C8 H81 108.8(7) no
C9 C8 H81 106.9(7) no
C19 C8 H81 107.3(7) no
N3 C10 H101 108.9(8) no
N3 C10 H102 110.5(8) no
C3 C10 H101 109.1(8) no
C3 C10 H102 108.1(8) no
H101 C10 H102 108.5(11) no
N1 C11 H111 109.6(8) no
N1 C11 H112 107.0(8) no
C12 C11 H111 108.0(8) no
C12 C11 H112 110.4(8) no
H111 C11 H112 108.9(11) no
C11 C12 H121 107.6(8) no
C11 C12 H122 109.0(8) no
C13 C12 H121 109.7(8) no
C13 C12 H122 110.6(8) no
H121 C12 H122 105.8(11) no
C13 C14 H141 120.9(8) no
C15 C14 H141 118.3(8) no
C14 C15 H151 120.3(9) no
C16 C15 H151 119.5(9) no
C15 C16 H161 119.8(10) no
C17 C16 H161 120.6(10) no
C16 C17 H171 119.2(9) no
C18 C17 H171 120.7(9) no
C13 C18 H181 117.4(9) no
C17 C18 H181 121.7(9) no
C8 C19 H191 108.6(8) no
C8 C19 H192 108.0(8) no
C20 C19 H191 109.7(8) no
C20 C19 H192 108.6(8) no
H191 C19 H192 108.5(11) no
C20 C21 H211 118.8(9) no
C22 C21 H211 120.1(9) no
C21 C22 H221 116.9(10) no
C23 C22 H221 122.8(10) no
C22 C23 H231 121.4(9) no
C24 C23 H231 119.2(9) no
C23 C24 H241 120.5(10) no
C25 C24 H241 119.1(10) no
C20 C25 H251 120.3(10) no
C24 C25 H251 119.1(10) no

loop_
_geom_bond_atom_site_label_1
_geom_bond_atom_site_label_2
_geom_bond_distance
_geom_bond_publ_flag
O1 C2 1.2256(14) yes
O2 C9 1.2362(13) yes
N1 C2 1.3524(15) yes
N1 C3 1.4537(14) yes
N1 C11 1.4546(15) yes
N2 C1 1.4723(14) yes
N2 C3 1.4574(14) yes
N2 C8 1.4579(14) yes
N3 C9 1.3353(14) yes
N3 C10 1.4561(14) yes
N3 H3 0.878(14) no
C1 C2 1.5259(15) no
C1 C4 1.5435(15) no
C1 C7 1.5708(16) no
C3 C10 1.5333(16) no
C4 C5 1.5206(18) no
C5 C6 1.518(2) no
C6 C7 1.5335(18) no
C8 C9 1.5301(15) no
C8 C19 1.5566(15) no
C11 C12 1.5317(17) no
C12 C13 1.5086(17) no
C13 C18 1.3951(17) no
C13 C14 1.3939(17) no
C14 C15 1.3817(19) no
C15 C16 1.387(2) no
C16 C17 1.385(2) no
C17 C18 1.385(2) no
C19 C20 1.5082(16) no
C20 C25 1.3935(17) no
C20 C21 1.3929(17) no
C21 C22 1.3866(19) no
C22 C23 1.384(2) no
C23 C24 1.384(2) no
C24 C25 1.3908(18) no
C3 H31 0.973(12) no
C4 H41 0.967(15) no
C4 H42 0.994(13) no
C5 H51 0.998(15) no
C5 H52 0.997(16) no
C6 H61 0.995(14) no
C6 H62 0.954(17) no
C7 H71 0.972(15) no
C7 H72 0.968(14) no
C8 H81 0.973(12) no
C10 H101 0.984(13) no
C10 H102 1.000(13) no
C11 H111 0.973(15) no
C11 H112 0.993(13) no
C12 H121 0.980(13) no
C12 H122 0.954(14) no
C14 H141 0.969(15) no
C15 H151 0.986(16) no
C16 H161 0.948(16) no
C17 H171 0.984(17) no
C18 H181 0.947(15) no
C19 H191 1.006(14) no
C19 H192 0.973(13) no
C21 H211 0.958(15) no
C22 H221 0.981(17) no
C23 H231 0.960(16) no
C24 H241 0.974(17) no
C25 H251 0.949(15) no
